data_4001293
loop_
_publ_author_name
'Jin, Geng Bang'
'Choi, Eun Sang'
'Guertin, Robert P.'
'Brooks, James S.'
'Bray, Travis H.'
'Booth, Corwin H.'
'Albrecht-Schmitt, Thomas E.'

_publ_section_title
;
 Syntheses, Structure, Magnetism, and Optical Properties of the Ordered
 Mixed-Lanthanide Sulfides \g-LnLn&#x2018;S3(Ln = La, Ce; Ln&#x2018; = Er,
 Tm, Yb)
;
_journal_issue 3
_journal_name_full 'Chemistry of Materials'
_journal_page_first 567
_journal_paper_doi 10.1021/cm062349c
_journal_volume 19
_journal_year 2007
_chemical_formula_moiety 'La3 Er3 S9'
_chemical_formula_sum 'Er3 La3 S9'
_chemical_formula_weight 1207.05
_chemical_name_common 'lanthanum erbium sulfide'
_chemical_name_systematic
; 
 ? 
;
_space_group_IT_number 62
_symmetry_cell_setting orthorhombic
_symmetry_space_group_name_Hall '-P 2ac 2n'
_symmetry_space_group_name_H-M 'P n m a'
_atom_sites_solution_hydrogens geom
_atom_sites_solution_primary direct
_atom_sites_solution_secondary difmap
_audit_creation_method SHELXL-97
_cell_angle_alpha 90.00
_cell_angle_beta 90.00
_cell_angle_gamma 90.00
_cell_formula_units_Z 4
_cell_length_a 16.5102(10)
_cell_length_b 3.9963(2)
_cell_length_c 21.2597(13)
_cell_measurement_reflns_used 14398
_cell_measurement_temperature 193(2)
_cell_measurement_theta_max 28.29
_cell_measurement_theta_min 1.56
_cell_volume 1402.71(14)
_computing_cell_refinement 'SMART SAINT'
_computing_data_collection SMART
_computing_data_reduction SAINT
_computing_molecular_graphics 'SHELXP-97 (Sheldrick, 1997)'
_computing_publication_material 'SHELCIF-97 (Sheldrick, 2000)'
_computing_structure_refinement 'SHELXL-97 (Sheldrick, 1997)'
_computing_structure_solution 'SHELXS-97 (Sheldrick, 1990)'
_diffrn_ambient_temperature 193(2)
_diffrn_detector_area_resol_mean 0
_diffrn_measured_fraction_theta_full 0.995
_diffrn_measured_fraction_theta_max 0.995
_diffrn_measurement_device_type 'Bruker APEX'
_diffrn_measurement_method '0.3 wide w/ exposures'
_diffrn_radiation_monochromator graphite
_diffrn_radiation_source 'fine-focus sealed tube'
_diffrn_radiation_type MoK\a
_diffrn_radiation_wavelength 0.71073
_diffrn_reflns_av_R_equivalents 0.0424
_diffrn_reflns_av_sigmaI/netI 0.0301
_diffrn_reflns_limit_h_max 21
_diffrn_reflns_limit_h_min -22
_diffrn_reflns_limit_k_max 5
_diffrn_reflns_limit_k_min -5
_diffrn_reflns_limit_l_max 28
_diffrn_reflns_limit_l_min -28
_diffrn_reflns_number 13933
_diffrn_reflns_theta_full 28.29
_diffrn_reflns_theta_max 28.29
_diffrn_reflns_theta_min 1.56
_diffrn_standards_decay_% 0
_diffrn_standards_interval_count na
_diffrn_standards_interval_time na
_diffrn_standards_number na
_exptl_absorpt_coefficient_mu 27.971
_exptl_absorpt_correction_T_max 0.50573
_exptl_absorpt_correction_T_min 0.11449
_exptl_absorpt_correction_type numerical
_exptl_absorpt_process_details SADABS
_exptl_crystal_colour red
_exptl_crystal_density_diffrn 5.716
_exptl_crystal_density_meas ?
_exptl_crystal_density_method 'not measured'
_exptl_crystal_description prism
_exptl_crystal_F_000 2076
_exptl_crystal_size_max 412
_exptl_crystal_size_mid 0.034
_exptl_crystal_size_min 0.024
_refine_diff_density_max 2.574
_refine_diff_density_min -2.750
_refine_diff_density_rms 0.397
_refine_ls_extinction_coef 0.00004(2)
_refine_ls_extinction_expression Fc^*^=kFc[1+0.001xFc^2^\l^3^/sin(2\q)]^-1/4^
_refine_ls_extinction_method SHELXL
_refine_ls_goodness_of_fit_ref 1.088
_refine_ls_hydrogen_treatment mixed
_refine_ls_matrix_type full
_refine_ls_number_parameters 92
_refine_ls_number_reflns 1989
_refine_ls_number_restraints 0
_refine_ls_restrained_S_all 1.088
_refine_ls_R_factor_all 0.0328
_refine_ls_R_factor_gt 0.0297
_refine_ls_shift/su_max 0.000
_refine_ls_shift/su_mean 0.000
_refine_ls_structure_factor_coef Fsqd
_refine_ls_weighting_details 'calc w=1/[\s^2^(Fo^2^)+(0.0176P)^2^+39.3182P] where P=(Fo^2^+2Fc^2^)/3'
_refine_ls_weighting_scheme calc
_refine_ls_wR_factor_gt 0.0680
_refine_ls_wR_factor_ref 0.0692
_reflns_number_gt 1852
_reflns_number_total 1989
_reflns_threshold_expression >2sigma(I)
_cod_data_source_file cm062349csi20061002_094208.cif
_cod_data_source_block face
_cod_depositor_comments
;
The following automatic conversions were performed:

'_exptl_crystal_density_meas' value 'nm' was changed to '?' - the
value is perceived as not measured.

Automatic conversion script
Id: cif_fix_values 3008 2015-01-20 13:52:24Z robertas 
;
_cod_original_sg_symbol_H-M Pnma
_cod_database_code 4001293

loop_
_symmetry_equiv_pos_as_xyz
'x, y, z'
'-x+1/2, -y, z+1/2'
'-x, y+1/2, -z'
'x+1/2, -y+1/2, -z+1/2'
'-x, -y, -z'
'x-1/2, y, -z-1/2'
'x, -y-1/2, z'
'-x-1/2, y-1/2, z-1/2'

loop_
_atom_site_label
_atom_site_type_symbol
_atom_site_fract_x
_atom_site_fract_y
_atom_site_fract_z
_atom_site_U_iso_or_equiv
_atom_site_adp_type
_atom_site_occupancy
_atom_site_symmetry_multiplicity
_atom_site_calc_flag
_atom_site_refinement_flags
La1 La 0.16100(4) 0.2500 0.24481(3) 0.00991(14) Uani 1 2 d S
La2 La -0.17031(3) 0.2500 0.41340(3) 0.00564(13) Uani 1 2 d S
La3 La -0.19384(4) -0.2500 0.07968(3) 0.00806(13) Uani 1 2 d S
Er1 Er 0.06660(3) 0.2500 0.42077(2) 0.00724(12) Uani 1 2 d S
Er2 Er -0.09456(3) -0.2500 0.24942(2) 0.01257(13) Uani 1 2 d S
Er3 Er 0.05661(3) -0.2500 0.06939(2) 0.01013(12) Uani 1 2 d S
S1 S -0.03690(16) 0.2500 0.31736(12) 0.0084(5) Uani 1 2 d S
S2 S 0.20983(15) 0.2500 0.48359(12) 0.0086(5) Uani 1 2 d S
S3 S 0.04361(15) 0.2500 0.55300(12) 0.0085(5) Uani 1 2 d S
S4 S -0.17969(17) -0.7500 0.18364(13) 0.0127(5) Uani 1 2 d S
S5 S 0.06089(16) -0.2500 -0.05853(13) 0.0108(5) Uani 1 2 d S
S6 S 0.15862(16) -0.7500 0.06490(14) 0.0126(5) Uani 1 2 d S
S7 S -0.22845(16) -0.2500 0.32221(12) 0.0082(5) Uani 1 2 d S
S8 S 0.14580(15) -0.2500 0.35160(13) 0.0090(5) Uani 1 2 d S
S9 S 0.05311(16) -0.2500 0.19427(12) 0.0107(5) Uani 1 2 d S

loop_
_atom_site_aniso_label
_atom_site_aniso_U_11
_atom_site_aniso_U_22
_atom_site_aniso_U_33
_atom_site_aniso_U_23
_atom_site_aniso_U_13
_atom_site_aniso_U_12
La1 0.0110(3) 0.0062(3) 0.0125(3) 0.000 -0.0002(2) 0.000
La2 0.0052(3) 0.0050(3) 0.0068(3) 0.000 0.0005(2) 0.000
La3 0.0075(3) 0.0059(3) 0.0108(3) 0.000 -0.0011(2) 0.000
Er1 0.0063(2) 0.0076(2) 0.0078(2) 0.000 -0.00007(16) 0.000
Er2 0.0139(3) 0.0105(2) 0.0132(2) 0.000 0.00171(18) 0.000
Er3 0.0101(2) 0.0090(2) 0.0113(2) 0.000 0.00022(17) 0.000
S1 0.0092(11) 0.0078(12) 0.0081(11) 0.000 -0.0025(9) 0.000
S2 0.0058(11) 0.0093(12) 0.0107(11) 0.000 -0.0001(9) 0.000
S3 0.0066(11) 0.0099(12) 0.0091(11) 0.000 0.0012(9) 0.000
S4 0.0119(12) 0.0172(14) 0.0088(12) 0.000 0.0001(10) 0.000
S5 0.0082(11) 0.0131(13) 0.0110(12) 0.000 0.0009(10) 0.000
S6 0.0058(11) 0.0097(12) 0.0224(14) 0.000 -0.0003(10) 0.000
S7 0.0076(11) 0.0085(12) 0.0084(11) 0.000 -0.0007(9) 0.000
S8 0.0061(11) 0.0085(12) 0.0125(12) 0.000 0.0005(9) 0.000
S9 0.0105(12) 0.0121(13) 0.0093(12) 0.000 0.0006(10) 0.000

loop_
_atom_type_symbol
_atom_type_description
_atom_type_scat_dispersion_real
_atom_type_scat_dispersion_imag
_atom_type_scat_source
S S 0.1246 0.1234 'International Tables Vol C Tables 4.2.6.8 and 6.1.1.4'
La La -0.2871 2.4523 'International Tables Vol C Tables 4.2.6.8 and 6.1.1.4'
Er Er -0.2586 4.9576 'International Tables Vol C Tables 4.2.6.8 and 6.1.1.4'

loop_
_geom_angle_atom_site_label_1
_geom_angle_atom_site_label_2
_geom_angle_atom_site_label_3
_geom_angle
_geom_angle_site_symmetry_1
_geom_angle_site_symmetry_3
S9 La1 S9 87.70(8) 1_565 .
S9 La1 S8 76.79(6) 1_565 1_565
S9 La1 S8 133.13(7) . 1_565
S9 La1 S8 133.13(7) 1_565 .
S9 La1 S8 76.79(6) . .
S8 La1 S8 82.36(7) 1_565 .
S9 La1 S4 136.14(4) 1_565 6_666
S9 La1 S4 136.14(4) . 6_666
S8 La1 S4 72.36(6) 1_565 6_666
S8 La1 S4 72.37(6) . 6_666
S9 La1 S7 75.08(6) 1_565 6_666
S9 La1 S7 130.37(7) . 6_666
S8 La1 S7 88.15(5) 1_565 6_666
S8 La1 S7 145.89(7) . 6_666
S4 La1 S7 73.54(6) 6_666 6_666
S9 La1 S7 130.37(7) 1_565 6_656
S9 La1 S7 75.08(6) . 6_656
S8 La1 S7 145.89(7) 1_565 6_656
S8 La1 S7 88.15(5) . 6_656
S4 La1 S7 73.54(6) 6_666 6_656
S7 La1 S7 81.59(6) 6_666 6_656
S9 La1 S1 66.45(6) 1_565 .
S9 La1 S1 66.45(6) . .
S8 La1 S1 66.79(5) 1_565 .
S8 La1 S1 66.79(5) . .
S4 La1 S1 124.69(7) 6_666 .
S7 La1 S1 137.61(4) 6_666 .
S7 La1 S1 137.61(4) 6_656 .
S9 La1 S6 67.74(6) 1_565 1_565
S9 La1 S6 67.74(6) . 1_565
S8 La1 S6 138.35(4) 1_565 1_565
S8 La1 S6 138.35(4) . 1_565
S4 La1 S6 120.63(7) 6_666 1_565
S7 La1 S6 62.64(5) 6_666 1_565
S7 La1 S6 62.64(5) 6_656 1_565
S1 La1 S6 114.68(6) . 1_565
S9 La1 La1 133.85(4) 1_565 1_545
S9 La1 La1 46.15(4) . 1_545
S8 La1 La1 131.18(3) 1_565 1_545
S8 La1 La1 48.82(3) . 1_545
S4 La1 La1 90.0 6_666 1_545
S7 La1 La1 130.79(3) 6_666 1_545
S7 La1 La1 49.20(3) 6_656 1_545
S1 La1 La1 90.0 . 1_545
S6 La1 La1 90.0 1_565 1_545
S9 La1 La1 46.15(4) 1_565 1_565
S9 La1 La1 133.85(4) . 1_565
S8 La1 La1 48.82(3) 1_565 1_565
S8 La1 La1 131.18(3) . 1_565
S4 La1 La1 90.0 6_666 1_565
S7 La1 La1 49.20(3) 6_666 1_565
S7 La1 La1 130.79(3) 6_656 1_565
S1 La1 La1 90.0 . 1_565
S6 La1 La1 90.0 1_565 1_565
La1 La1 La1 180.0 1_545 1_565
S9 La1 Er1 96.10(5) 1_565 .
S9 La1 Er1 96.10(5) . .
S8 La1 Er1 43.75(4) 1_565 .
S8 La1 Er1 43.75(4) . .
S4 La1 Er1 82.57(5) 6_666 .
S7 La1 Er1 131.26(4) 6_666 .
S7 La1 Er1 131.26(4) 6_656 .
S1 La1 Er1 42.11(4) . .
S6 La1 Er1 156.79(4) 1_565 .
La1 La1 Er1 90.0 1_545 .
La1 La1 Er1 90.000(1) 1_565 .
S9 La1 La2 96.14(5) 1_565 6_656
S9 La1 La2 96.14(5) . 6_656
S8 La1 La2 128.97(4) 1_565 6_656
S8 La1 La2 128.97(4) . 6_656
S4 La1 La2 80.42(5) 6_666 6_656
S7 La1 La2 42.32(3) 6_666 6_656
S7 La1 La2 42.32(3) 6_656 6_656
S1 La1 La2 154.90(4) . 6_656
S6 La1 La2 40.22(4) 1_565 6_656
La1 La1 La2 90.0 1_545 6_656
La1 La1 La2 90.0 1_565 6_656
Er1 La1 La2 162.99(2) . 6_656
S9 La1 Er2 104.84(4) 1_565 6_666
S9 La1 Er2 150.54(5) . 6_666
S8 La1 Er2 76.21(5) 1_565 6_666
S8 La1 Er2 110.23(5) . 6_666
S4 La1 Er2 37.90(4) 6_666 6_666
S7 La1 Er2 35.74(5) 6_666 6_666
S7 La1 Er2 76.58(4) 6_656 6_666
S1 La1 Er2 142.99(3) . 6_666
S6 La1 Er2 92.09(4) 1_565 6_666
La1 La1 Er2 116.328(5) 1_545 6_666
La1 La1 Er2 63.669(5) 1_565 6_666
Er1 La1 Er2 108.624(15) . 6_666
La2 La1 Er2 56.608(12) 6_656 6_666
S9 La1 Er2 150.54(5) 1_565 6_656
S9 La1 Er2 104.84(4) . 6_656
S8 La1 Er2 110.22(5) 1_565 6_656
S8 La1 Er2 76.21(5) . 6_656
S4 La1 Er2 37.90(4) 6_666 6_656
S7 La1 Er2 76.58(4) 6_666 6_656
S7 La1 Er2 35.74(5) 6_656 6_656
S1 La1 Er2 142.99(3) . 6_656
S6 La1 Er2 92.09(4) 1_565 6_656
La1 La1 Er2 63.669(5) 1_545 6_656
La1 La1 Er2 116.328(5) 1_565 6_656
Er1 La1 Er2 108.624(15) . 6_656
La2 La1 Er2 56.608(12) 6_656 6_656
Er2 La1 Er2 52.659(10) 6_666 6_656
S9 La1 Er3 32.86(5) 1_565 1_565
S9 La1 Er3 76.47(4) . 1_565
S8 La1 Er3 106.95(4) 1_565 1_565
S8 La1 Er3 150.16(5) . 1_565
S4 La1 Er3 137.33(4) 6_666 1_565
S7 La1 Er3 63.84(5) 6_666 1_565
S7 La1 Er3 97.51(5) 6_656 1_565
S1 La1 Er3 90.42(4) . 1_565
S6 La1 Er3 34.90(3) 1_565 1_565
La1 La1 Er3 115.939(5) 1_545 1_565
La1 La1 Er3 64.064(5) 1_565 1_565
Er1 La1 Er3 127.478(16) . 1_565
La2 La1 Er3 67.163(13) 6_656 1_565
Er2 La1 Er3 99.568(12) 6_666 1_565
Er2 La1 Er3 123.657(17) 6_656 1_565
S6 La2 S7 77.55(7) 6_566 1_565
S6 La2 S7 77.55(7) 6_566 .
S7 La2 S7 85.45(7) 1_565 .
S6 La2 S3 130.86(5) 6_566 5_566
S7 La2 S3 86.08(6) 1_565 5_566
S7 La2 S3 147.31(7) . 5_566
S6 La2 S3 130.86(5) 6_566 5_556
S7 La2 S3 147.31(7) 1_565 5_556
S7 La2 S3 86.08(6) . 5_556
S3 La2 S3 84.22(7) 5_566 5_556
S6 La2 S1 146.44(8) 6_566 .
S7 La2 S1 77.96(6) 1_565 .
S7 La2 S1 77.96(6) . .
S3 La2 S1 69.40(6) 5_566 .
S3 La2 S1 69.40(6) 5_556 .
S6 La2 S2 70.82(6) 6_566 5_566
S7 La2 S2 87.61(5) 1_565 5_566
S7 La2 S2 148.38(7) . 5_566
S3 La2 S2 62.39(6) 5_566 5_566
S3 La2 S2 114.80(7) 5_556 5_566
S1 La2 S2 130.40(5) . 5_566
S6 La2 S2 70.82(6) 6_566 5_556
S7 La2 S2 148.38(7) 1_565 5_556
S7 La2 S2 87.61(5) . 5_556
S3 La2 S2 114.80(7) 5_566 5_556
S3 La2 S2 62.39(6) 5_556 5_556
S1 La2 S2 130.40(5) . 5_556
S2 La2 S2 82.33(7) 5_566 5_556
S6 La2 Er1 168.43(6) 6_566 .
S7 La2 Er1 110.61(5) 1_565 .
S7 La2 Er1 110.61(5) . .
S3 La2 Er1 44.68(4) 5_566 .
S3 La2 Er1 44.68(4) 5_556 .
S1 La2 Er1 45.13(5) . .
S2 La2 Er1 100.71(5) 5_566 .
S2 La2 Er1 100.71(5) 5_556 .
S6 La2 La2 90.0 6_566 1_545
S7 La2 La2 132.73(3) 1_565 1_545
S7 La2 La2 47.28(3) . 1_545
S3 La2 La2 132.11(3) 5_566 1_545
S3 La2 La2 47.89(3) 5_556 1_545
S1 La2 La2 90.0 . 1_545
S2 La2 La2 131.17(3) 5_566 1_545
S2 La2 La2 48.83(3) 5_556 1_545
Er1 La2 La2 90.0 . 1_545
S6 La2 La2 90.0 6_566 1_565
S7 La2 La2 47.28(3) 1_565 1_565
S7 La2 La2 132.73(3) . 1_565
S3 La2 La2 47.89(3) 5_566 1_565
S3 La2 La2 132.11(3) 5_556 1_565
S1 La2 La2 90.0 . 1_565
S2 La2 La2 48.83(3) 5_566 1_565
S2 La2 La2 131.17(3) 5_556 1_565
Er1 La2 La2 90.0 . 1_565
La2 La2 La2 180.0 1_545 1_565
S6 La2 La3 48.33(6) 6_566 2_455
S7 La2 La3 112.41(5) 1_565 2_455
S7 La2 La3 112.41(5) . 2_455
S3 La2 La3 100.00(5) 5_566 2_455
S3 La2 La3 100.00(5) 5_556 2_455
S1 La2 La3 165.23(5) . 2_455
S2 La2 La3 43.59(4) 5_566 2_455
S2 La2 La3 43.59(4) 5_556 2_455
Er1 La2 La3 120.099(18) . 2_455
La2 La2 La3 90.0 1_545 2_455
La2 La2 La3 90.0 1_565 2_455
S2 La3 S2 87.62(7) 6_546 6_556
S2 La3 S4 85.69(6) 6_546 .
S2 La3 S4 148.27(8) 6_556 .
S2 La3 S4 148.27(8) 6_546 1_565
S2 La3 S4 85.69(6) 6_556 1_565
S4 La3 S4 83.92(7) . 1_565
S2 La3 S5 142.54(7) 6_546 5
S2 La3 S5 82.66(6) 6_556 5
S4 La3 S5 119.90(7) . 5
S4 La3 S5 66.96(7) 1_565 5
S2 La3 S5 82.66(6) 6_546 5_545
S2 La3 S5 142.54(7) 6_556 5_545
S4 La3 S5 66.96(7) . 5_545
S4 La3 S5 119.90(7) 1_565 5_545
S5 La3 S5 83.45(7) 5 5_545
S2 La3 S8 75.10(6) 6_546 6_556
S2 La3 S8 75.10(6) 6_556 6_556
S4 La3 S8 73.21(6) . 6_556
S4 La3 S8 73.21(6) 1_565 6_556
S5 La3 S8 135.44(4) 5 6_556
S5 La3 S8 135.44(4) 5_545 6_556
S2 La3 S6 69.18(6) 6_546 5_545
S2 La3 S6 69.18(6) 6_556 5_545
S4 La3 S6 135.40(4) . 5_545
S4 La3 S6 135.40(4) 1_565 5_545
S5 La3 S6 73.55(6) 5 5_545
S5 La3 S6 73.55(6) 5_545 5_545
S8 La3 S6 129.61(7) 6_556 5_545
S2 La3 Er2 130.71(4) 6_546 .
S2 La3 Er2 130.71(4) 6_556 .
S4 La3 Er2 45.12(4) . .
S4 La3 Er2 45.12(4) 1_565 .
S5 La3 Er2 80.44(5) 5 .
S5 La3 Er2 80.44(5) 5_545 .
S8 La3 Er2 85.54(5) 6_556 .
S6 La3 Er2 144.85(5) 5_545 .
S2 La3 La3 133.81(4) 6_546 1_565
S2 La3 La3 46.19(4) 6_556 1_565
S4 La3 La3 131.96(4) . 1_565
S4 La3 La3 48.04(4) 1_565 1_565
S5 La3 La3 48.27(3) 5 1_565
S5 La3 La3 131.73(3) 5_545 1_565
S8 La3 La3 90.0 6_556 1_565
S6 La3 La3 90.0 5_545 1_565
Er2 La3 La3 90.0 . 1_565
S2 La3 La3 46.19(4) 6_546 1_545
S2 La3 La3 133.81(4) 6_556 1_545
S4 La3 La3 48.04(4) . 1_545
S4 La3 La3 131.96(4) 1_565 1_545
S5 La3 La3 131.73(3) 5 1_545
S5 La3 La3 48.27(3) 5_545 1_545
S8 La3 La3 90.0 6_556 1_545
S6 La3 La3 90.0 5_545 1_545
Er2 La3 La3 90.0 . 1_545
La3 La3 La3 180.0 1_565 1_545
S2 La3 La2 46.47(4) 6_546 2_454
S2 La3 La2 46.47(4) 6_556 2_454
S4 La3 La2 131.78(4) . 2_454
S4 La3 La2 131.79(4) 1_565 2_454
S5 La3 La2 105.38(5) 5 2_454
S5 La3 La2 105.38(5) 5_545 2_454
S8 La3 La2 86.50(5) 6_556 2_454
S6 La3 La2 43.11(5) 5_545 2_454
Er2 La3 La2 172.04(2) . 2_454
La3 La3 La2 90.0 1_565 2_454
La3 La3 La2 90.0 1_545 2_454
S2 Er1 S3 118.35(6) . 5_556
S2 Er1 S3 118.35(6) . 5_566
S3 Er1 S3 92.79(8) 5_556 5_566
S2 Er1 S1 157.31(8) . .
S3 Er1 S1 75.81(7) 5_556 .
S3 Er1 S1 75.81(7) 5_566 .
S2 Er1 S8 81.48(7) . .
S3 Er1 S8 84.12(6) 5_556 .
S3 Er1 S8 158.33(8) 5_566 .
S1 Er1 S8 82.65(7) . .
S2 Er1 S8 81.48(7) . 1_565
S3 Er1 S8 158.33(8) 5_556 1_565
S3 Er1 S8 84.12(6) 5_566 1_565
S1 Er1 S8 82.65(7) . 1_565
S8 Er1 S8 90.87(8) . 1_565
S2 Er1 S3 68.24(8) . .
S3 Er1 S3 73.23(7) 5_556 .
S3 Er1 S3 73.23(7) 5_566 .
S1 Er1 S3 134.45(8) . .
S8 Er1 S3 125.60(5) . .
S8 Er1 S3 125.60(5) 1_565 .
S2 Er1 La2 152.84(6) . .
S3 Er1 La2 49.40(4) 5_556 .
S3 Er1 La2 49.40(4) 5_566 .
S1 Er1 La2 49.85(6) . .
S8 Er1 La2 116.41(5) . .
S8 Er1 La2 116.42(5) 1_565 .
S3 Er1 La2 84.60(5) . .
S2 Er1 La1 96.84(6) . .
S3 Er1 La1 116.11(5) 5_556 .
S3 Er1 La1 116.11(5) 5_566 .
S1 Er1 La1 60.47(6) . .
S8 Er1 La1 48.44(4) . .
S8 Er1 La1 48.44(4) 1_565 .
S3 Er1 La1 165.07(5) . .
La2 Er1 La1 110.324(16) . .
S2 Er1 La1 94.86(4) . 1_545
S3 Er1 La1 78.75(4) 5_556 1_545
S3 Er1 La1 145.27(5) 5_566 1_545
S1 Er1 La1 69.46(4) . 1_545
S8 Er1 La1 13.44(5) . 1_545
S8 Er1 La1 91.60(4) 1_565 1_545
S3 Er1 La1 133.473(15) . 1_545
La2 Er1 La1 104.319(11) . 1_545
La1 Er1 La1 44.599(6) . 1_545
S2 Er1 La1 94.86(4) . 1_565
S3 Er1 La1 145.27(5) 5_556 1_565
S3 Er1 La1 78.75(4) 5_566 1_565
S1 Er1 La1 69.46(4) . 1_565
S8 Er1 La1 91.60(4) . 1_565
S8 Er1 La1 13.44(5) 1_565 1_565
S3 Er1 La1 133.473(15) . 1_565
La2 Er1 La1 104.319(11) . 1_565
La1 Er1 La1 44.599(6) . 1_565
La1 Er1 La1 89.198(12) 1_545 1_565
S1 Er2 S1 98.23(8) . 1_545
S1 Er2 S7 88.95(7) . .
S1 Er2 S7 88.95(7) 1_545 .
S1 Er2 S9 84.97(7) . .
S1 Er2 S9 84.96(7) 1_545 .
S7 Er2 S9 170.69(8) . .
S1 Er2 S4 85.10(6) . 1_565
S1 Er2 S4 171.12(8) 1_545 1_565
S7 Er2 S4 82.87(7) . 1_565
S9 Er2 S4 103.57(7) . 1_565
S1 Er2 S4 171.12(8) . .
S1 Er2 S4 85.11(6) 1_545 .
S7 Er2 S4 82.87(7) . .
S9 Er2 S4 103.57(7) . .
S4 Er2 S4 90.45(8) 1_565 .
S1 Er2 La3 130.28(4) . .
S1 Er2 La3 130.28(4) 1_545 .
S7 Er2 La3 100.56(6) . .
S9 Er2 La3 88.75(6) . .
S4 Er2 La3 48.79(4) 1_565 .
S4 Er2 La3 48.79(4) . .
S1 Er2 La1 130.02(6) . 6_546
S1 Er2 La1 88.42(5) 1_545 6_546
S7 Er2 La1 41.45(4) . 6_546
S9 Er2 La1 145.00(4) . 6_546
S4 Er2 La1 83.17(5) 1_565 6_546
S4 Er2 La1 41.53(6) . 6_546
La3 Er2 La1 69.777(14) . 6_546
S1 Er2 La1 88.42(5) . 6_556
S1 Er2 La1 130.02(6) 1_545 6_556
S7 Er2 La1 41.45(4) . 6_556
S9 Er2 La1 145.00(4) . 6_556
S4 Er2 La1 41.53(6) 1_565 6_556
S4 Er2 La1 83.17(5) . 6_556
La3 Er2 La1 69.777(14) . 6_556
La1 Er2 La1 52.661(10) 6_546 6_556
S1 Er2 La1 50.40(6) . .
S1 Er2 La1 90.55(5) 1_545 .
S7 Er2 La1 138.79(4) . .
S9 Er2 La1 34.57(4) . .
S4 Er2 La1 97.87(5) 1_565 .
S4 Er2 La1 138.11(6) . .
La3 Er2 La1 110.769(15) . .
La1 Er2 La1 178.937(10) 6_546 .
La1 Er2 La1 128.333(4) 6_556 .
S1 Er2 La1 90.55(5) . 1_545
S1 Er2 La1 50.39(6) 1_545 1_545
S7 Er2 La1 138.79(4) . 1_545
S9 Er2 La1 34.57(4) . 1_545
S4 Er2 La1 138.12(6) 1_565 1_545
S4 Er2 La1 97.87(5) . 1_545
La3 Er2 La1 110.770(15) . 1_545
La1 Er2 La1 128.334(4) 6_546 1_545
La1 Er2 La1 178.936(10) 6_556 1_545
La1 Er2 La1 50.669(9) . 1_545
S6 Er3 S6 99.66(9) . 1_565
S6 Er3 S9 92.90(8) . .
S6 Er3 S9 92.90(8) 1_565 .
S6 Er3 S5 86.95(8) . .
S6 Er3 S5 86.95(8) 1_565 .
S9 Er3 S5 179.76(8) . .
S6 Er3 S5 84.13(6) . 5_545
S6 Er3 S5 172.08(8) 1_565 5_545
S9 Er3 S5 93.86(7) . 5_545
S5 Er3 S5 86.30(7) . 5_545
S6 Er3 S5 172.08(8) . 5
S6 Er3 S5 84.13(6) 1_565 5
S9 Er3 S5 93.86(7) . 5
S5 Er3 S5 86.30(7) . 5
S5 Er3 S5 91.29(8) 5_545 5
S6 Er3 La1 96.95(6) . .
S6 Er3 La1 56.81(7) 1_565 .
S9 Er3 La1 36.11(4) . .
S5 Er3 La1 143.73(4) . .
S5 Er3 La1 129.94(6) 5_545 .
S5 Er3 La1 90.95(5) 5 .
S6 Er3 La1 56.81(7) . 1_545
S6 Er3 La1 96.95(6) 1_565 1_545
S9 Er3 La1 36.11(4) . 1_545
S5 Er3 La1 143.73(4) . 1_545
S5 Er3 La1 90.95(5) 5_545 1_545
S5 Er3 La1 129.94(6) 5 1_545
La1 Er3 La1 51.873(10) . 1_545
Er2 S1 Er2 98.24(8) 1_565 .
Er2 S1 Er1 130.73(4) 1_565 .
Er2 S1 Er1 130.73(4) . .
Er2 S1 La2 96.17(7) 1_565 .
Er2 S1 La2 96.17(7) . .
Er1 S1 La2 85.02(7) . .
Er2 S1 La1 95.30(7) 1_565 .
Er2 S1 La1 95.30(7) . .
Er1 S1 La1 77.41(6) . .
La2 S1 La1 162.44(9) . .
Er2 S1 La1 60.78(5) 1_565 6_556
Er2 S1 La1 60.78(5) . 6_556
Er1 S1 La1 142.70(8) . 6_556
La2 S1 La1 57.67(4) . 6_556
La1 S1 La1 139.89(6) . 6_556
Er1 S2 La3 104.51(7) . 6_666
Er1 S2 La3 104.51(7) . 6_656
La3 S2 La3 87.62(7) 6_666 6_656
Er1 S2 La2 99.65(7) . 5_566
La3 S2 La2 89.94(2) 6_666 5_566
La3 S2 La2 155.55(10) 6_656 5_566
Er1 S2 La2 99.65(7) . 5_556
La3 S2 La2 155.55(10) 6_666 5_556
La3 S2 La2 89.94(2) 6_656 5_556
La2 S2 La2 82.34(7) 5_566 5_556
Er1 S2 La1 51.52(4) . .
La3 S2 La1 68.05(5) 6_666 .
La3 S2 La1 68.05(5) 6_656 .
La2 S2 La1 132.75(5) 5_566 .
La2 S2 La1 132.75(5) 5_556 .
Er1 S3 Er1 92.79(8) 5_556 5_566
Er1 S3 Er1 106.77(7) 5_556 .
Er1 S3 Er1 106.77(7) 5_566 .
Er1 S3 La2 154.17(10) 5_556 5_566
Er1 S3 La2 85.92(2) 5_566 5_566
Er1 S3 La2 98.26(7) . 5_566
Er1 S3 La2 85.92(2) 5_556 5_556
Er1 S3 La2 154.17(10) 5_566 5_556
Er1 S3 La2 98.26(7) . 5_556
La2 S3 La2 84.23(7) 5_566 5_556
Er2 S4 Er2 90.44(8) . 1_545
Er2 S4 La3 151.77(11) . 1_545
Er2 S4 La3 86.09(3) 1_545 1_545
Er2 S4 La3 86.09(3) . .
Er2 S4 La3 151.77(11) 1_545 .
La3 S4 La3 83.92(7) 1_545 .
Er2 S4 La1 100.57(7) . 6_546
Er2 S4 La1 100.57(7) 1_545 6_546
La3 S4 La1 107.61(7) 1_545 6_546
La3 S4 La1 107.61(7) . 6_546
Er2 S4 La1 132.54(8) . 6_536
Er2 S4 La1 63.00(3) 1_545 6_536
La3 S4 La1 69.57(3) 1_545 6_536
La3 S4 La1 135.67(8) . 6_536
La1 S4 La1 52.75(3) 6_546 6_536
Er2 S4 La1 63.00(3) . 6_556
Er2 S4 La1 132.54(8) 1_545 6_556
La3 S4 La1 135.67(8) 1_545 6_556
La3 S4 La1 69.57(3) . 6_556
La1 S4 La1 52.75(3) 6_546 6_556
La1 S4 La1 105.51(5) 6_536 6_556
Er3 S5 Er3 93.70(7) . 5_545
Er3 S5 Er3 93.70(7) . 5
Er3 S5 Er3 91.29(8) 5_545 5
Er3 S5 La3 99.71(7) . 5
Er3 S5 La3 166.19(10) 5_545 5
Er3 S5 La3 91.107(18) 5 5
Er3 S5 La3 99.71(7) . 5_545
Er3 S5 La3 91.107(18) 5_545 5_545
Er3 S5 La3 166.19(10) 5 5_545
La3 S5 La3 83.45(7) 5 5_545
Er3 S6 Er3 99.66(9) 1_545 .
Er3 S6 La2 129.03(5) 1_545 6_646
Er3 S6 La2 129.03(5) . 6_646
Er3 S6 La3 98.96(8) 1_545 5_545
Er3 S6 La3 98.95(8) . 5_545
La2 S6 La3 88.56(8) 6_646 5_545
Er3 S6 La1 88.29(7) 1_545 1_545
Er3 S6 La1 88.29(7) . 1_545
La2 S6 La1 80.13(7) 6_646 1_545
La3 S6 La1 168.69(9) 5_545 1_545
Er2 S7 La2 96.34(7) . .
Er2 S7 La2 96.34(7) . 1_545
La2 S7 La2 85.45(7) . 1_545
Er2 S7 La1 102.81(7) . 6_546
La2 S7 La1 160.82(10) . 6_546
La2 S7 La1 93.32(2) 1_545 6_546
Er2 S7 La1 102.81(7) . 6_556
La2 S7 La1 93.32(2) . 6_556
La2 S7 La1 160.82(10) 1_545 6_556
La1 S7 La1 81.59(6) 6_546 6_556
Er1 S8 Er1 90.87(8) . 1_545
Er1 S8 La3 98.91(7) . 6_656
Er1 S8 La3 98.90(7) 1_545 6_656
Er1 S8 La1 154.16(10) . 1_545
Er1 S8 La1 87.81(3) 1_545 1_545
La3 S8 La1 106.80(7) 6_656 1_545
Er1 S8 La1 87.81(3) . .
Er1 S8 La1 154.16(10) 1_545 .
La3 S8 La1 106.80(7) 6_656 .
La1 S8 La1 82.36(7) 1_545 .
Er3 S9 Er2 116.93(10) . .
Er3 S9 La1 111.03(7) . .
Er2 S9 La1 113.28(7) . .
Er3 S9 La1 111.03(7) . 1_545
Er2 S9 La1 113.28(7) . 1_545
La1 S9 La1 87.69(7) . 1_545

loop_
_geom_bond_atom_site_label_1
_geom_bond_atom_site_label_2
_geom_bond_distance
_geom_bond_site_symmetry_2
La1 S9 2.884(2) 1_565
La1 S9 2.884(2) .
La1 S8 3.035(2) 1_565
La1 S8 3.035(2) .
La1 S4 3.039(3) 6_666
La1 S7 3.058(2) 6_666
La1 S7 3.058(2) 6_656
La1 S1 3.613(3) .
La1 S6 3.825(3) 1_565
La1 La1 3.9963(2) 1_545
La1 La1 3.99630(19) 1_565
La1 Er1 4.0527(8) .
La1 La2 4.3670(9) 6_656
La1 Er2 4.5051(8) 6_666
La1 Er2 4.5051(8) 6_656
La1 Er3 4.5684(8) 1_565
La2 S6 2.862(3) 6_566
La2 S7 2.9450(19) 1_565
La2 S7 2.9450(19) .
La2 S3 2.980(2) 5_566
La2 S3 2.9797(19) 5_556
La2 S1 3.003(3) .
La2 S2 3.036(2) 5_566
La2 S2 3.036(2) 5_556
La2 Er1 3.9145(8) .
La2 La2 3.9963(2) 1_545
La2 La2 3.9963(2) 1_565
La2 La3 4.1865(8) 2_455
La3 S2 2.8863(19) 6_546
La3 S2 2.8863(19) 6_556
La3 S4 2.989(2) .
La3 S4 2.989(2) 1_565
La3 S5 3.002(2) 5
La3 S5 3.002(2) 5_545
La3 S8 3.024(3) 6_556
La3 S6 3.128(3) 5_545
La3 Er2 3.9634(8) .
La3 La3 3.9963(2) 1_565
La3 La3 3.99630(19) 1_545
La3 La2 4.1864(8) 2_454
Er1 S2 2.716(3) .
Er1 S3 2.7594(18) 5_556
Er1 S3 2.7594(18) 5_566
Er1 S1 2.785(3) .
Er1 S8 2.8045(19) .
Er1 S8 2.8045(19) 1_565
Er1 S3 2.837(3) .
Er1 La1 5.6916(6) 1_545
Er1 La1 5.6916(6) 1_565
Er2 S1 2.6429(17) .
Er2 S1 2.6429(17) 1_545
Er2 S7 2.698(3) .
Er2 S9 2.705(3) .
Er2 S4 2.815(2) 1_565
Er2 S4 2.815(2) .
Er2 La1 4.5049(8) 6_546
Er2 La1 4.5049(8) 6_556
Er2 La1 4.6696(8) 1_545
Er3 S6 2.6149(17) .
Er3 S6 2.6150(17) 1_565
Er3 S9 2.656(3) .
Er3 S5 2.720(3) .
Er3 S5 2.7946(18) 5_545
Er3 S5 2.7946(18) 5
Er3 La1 4.5686(7) 1_545
S1 Er2 2.6428(17) 1_565
S1 La1 5.160(3) 6_556
S2 La3 2.8864(19) 6_666
S2 La3 2.8864(19) 6_656
S2 La2 3.035(2) 5_566
S2 La2 3.035(2) 5_556
S3 Er1 2.7594(18) 5_556
S3 Er1 2.7594(18) 5_566
S3 La2 2.9797(19) 5_566
S3 La2 2.9797(19) 5_556
S4 Er2 2.815(2) 1_545
S4 La3 2.989(2) 1_545
S4 La1 3.038(3) 6_546
S4 La1 5.0202(17) 6_536
S4 La1 5.0202(17) 6_556
S5 Er3 2.7945(18) 5_545
S5 Er3 2.7945(18) 5
S5 La3 3.002(2) 5
S5 La3 3.002(2) 5_545
S6 Er3 2.6149(17) 1_545
S6 La2 2.862(3) 6_646
S6 La3 3.128(3) 5_545
S6 La1 3.825(3) 1_545
S7 La2 2.9451(19) 1_545
S7 La1 3.058(2) 6_546
S7 La1 3.058(2) 6_556
S8 Er1 2.8045(19) 1_545
S8 La3 3.024(3) 6_656
S8 La1 3.035(2) 1_545
S9 La1 2.885(2) 1_545
